data_7031126
loop_
_publ_author_name
'Chapurina, Yulia'
'Klitzke, Joice'
'Casagrande, Jr, Osvaldo de L'
'Awada, Mouhamad'
'Dorcet, Vincent'
'Kirillov, Evgueni'
'Carpentier, Jean-Fran\,cois'

_publ_section_title
;
 Scandium versus yttrium{amino-alkoxy-bis(phenolate)} complexes for the
 stereoselective ring-opening polymerization of racemic lactide and
 \b-butyrolactone.
;
_journal_issue 38
_journal_name_full 'Dalton transactions (Cambridge, England : 2003)'
_journal_page_first 14322
_journal_page_last 14333
_journal_paper_doi 10.1039/c4dt01206b
_journal_volume 43
_journal_year 2014
_chemical_compound_source 'synthesis as described'
_chemical_formula_moiety 'C38 H48 N2 O2'
_chemical_formula_sum 'C38 H48 N2 O2'
_chemical_formula_weight 564.78
_chemical_name_systematic
;
 ?
;
_space_group_IT_number 2
_symmetry_cell_setting triclinic
_symmetry_Int_Tables_number 2
_symmetry_space_group_name_Hall '-P 1'
_symmetry_space_group_name_H-M 'P -1'
_atom_sites_solution_hydrogens geom
_atom_sites_solution_primary direct
_atom_sites_solution_secondary difmap
_audit_conform_dict_location ftp://ftp.iucr.org/pub/cif_core.dic
_audit_conform_dict_name cif_core.dic
_audit_conform_dict_version 2.4
_audit_creation_date 2011-09-30T08:52:03-00:00
_audit_creation_method 'WinGX routine CIF_UPDATE'
_cell_angle_alpha 77.799(4)
_cell_angle_beta 86.607(4)
_cell_angle_gamma 81.796(4)
_cell_formula_units_Z 2
_cell_length_a 9.5098(9)
_cell_length_b 11.7992(11)
_cell_length_c 14.6808(15)
_cell_measurement_reflns_used 9993
_cell_measurement_temperature 275(2)
_cell_measurement_theta_max 27.5
_cell_measurement_theta_min 2.5
_cell_measurement_wavelength 0.71073
_cell_volume 1592.9(3)
_computing_cell_refinement 'Bruker APEX2 (Bruker, 2006)'
_computing_data_collection 'Bruker APEX2 (Bruker, 2006)'
_computing_data_reduction 'Bruker APEX2 (Bruker, 2006)'
_computing_molecular_graphics 'Ortep-3 for Windows (Farrugia, 1997)'
_computing_publication_material
;
           WinGX publication routines (Farrugia, 1999),
           CRYSCAL (T. Roisnel, local program)
;
_computing_structure_refinement 'SHELXL-97 (Sheldrick, 1997)'
_computing_structure_solution 'SIR97 (Altomare et al., 1999)'
_diffrn_ambient_temperature 275(2)
_diffrn_detector 'CCD plate'
_diffrn_measured_fraction_theta_full 0.983
_diffrn_measured_fraction_theta_max 0.983
_diffrn_measurement_device_type 'APEXII, Bruker-AXS'
_diffrn_measurement_method 'CCD rotation images, thin slices'
_diffrn_radiation_monochromator graphite
_diffrn_radiation_probe x-ray
_diffrn_radiation_type MoK\a
_diffrn_radiation_wavelength 0.71073
_diffrn_reflns_av_R_equivalents 0.0398
_diffrn_reflns_av_unetI/netI 0.033
_diffrn_reflns_limit_h_max 12
_diffrn_reflns_limit_h_min -10
_diffrn_reflns_limit_k_max 14
_diffrn_reflns_limit_k_min -15
_diffrn_reflns_limit_l_max 18
_diffrn_reflns_limit_l_min -18
_diffrn_reflns_number 24371
_diffrn_reflns_theta_full 27.48
_diffrn_reflns_theta_max 27.48
_diffrn_reflns_theta_min 3.43
_exptl_absorpt_coefficient_mu 0.072
_exptl_absorpt_correction_T_max 0.989
_exptl_absorpt_correction_T_min 0.903
_exptl_absorpt_correction_type multi-scan
_exptl_absorpt_process_details
;
  [Sheldrick, G.M. (2002). SADABS Bruker AXS Inc., Madison, Wisconsin, USA]
;
_exptl_crystal_colour colourless
_exptl_crystal_density_diffrn 1.178
_exptl_crystal_density_method 'not measured'
_exptl_crystal_description block
_exptl_crystal_F_000 612
_exptl_crystal_size_max 0.33
_exptl_crystal_size_mid 0.27
_exptl_crystal_size_min 0.15
_refine_diff_density_max 0.321
_refine_diff_density_min -0.235
_refine_diff_density_rms 0.038
_refine_ls_extinction_method none
_refine_ls_goodness_of_fit_ref 1.032
_refine_ls_hydrogen_treatment constr
_refine_ls_matrix_type full
_refine_ls_number_parameters 389
_refine_ls_number_reflns 7174
_refine_ls_number_restraints 0
_refine_ls_restrained_S_all 1.032
_refine_ls_R_factor_all 0.0504
_refine_ls_R_factor_gt 0.0417
_refine_ls_shift/su_max 0.02
_refine_ls_shift/su_mean 0
_refine_ls_structure_factor_coef Fsqd
_refine_ls_weighting_details 'calc w=1/[\s^2^(Fo^2^)+(0.0477P)^2^+0.5565P] where P=(Fo^2^+2Fc^2^)/3'
_refine_ls_weighting_scheme calc
_refine_ls_wR_factor_gt 0.1064
_refine_ls_wR_factor_ref 0.1132
_reflns_number_gt 6100
_reflns_number_total 7174
_reflns_threshold_expression >2sigma(I)
_cod_data_source_file c4dt01206b2.cif
_cod_data_source_block job
_cod_depositor_comments 'Adding full bibliography for 7031125--7031131.cif.'
_cod_database_code 7031126

loop_
_symmetry_equiv_pos_as_xyz
'x, y, z'
'-x, -y, -z'

loop_
_atom_site_label
_atom_site_type_symbol
_atom_site_fract_x
_atom_site_fract_y
_atom_site_fract_z
_atom_site_U_iso_or_equiv
_atom_site_adp_type
_atom_site_occupancy
_atom_site_symmetry_multiplicity
_atom_site_calc_flag
_atom_site_refinement_flags
C1 C -0.09852(12) 0.16421(10) 0.82062(8) 0.0220(2) Uani 1 1 d .
H1A H -0.0405 0.0978 0.8021 0.026 Uiso 1 1 calc R
H1B H -0.1973 0.1523 0.8199 0.026 Uiso 1 1 calc R
C2 C -0.06293(12) 0.16823(9) 0.91857(8) 0.0213(2) Uani 1 1 d .
C3 C 0.07034(12) 0.19371(10) 0.93723(8) 0.0217(2) Uani 1 1 d .
C4 C 0.11011(13) 0.18862(10) 1.02892(8) 0.0232(2) Uani 1 1 d .
C5 C 0.00985(14) 0.15806(10) 1.10032(8) 0.0264(3) Uani 1 1 d .
H5 H 0.034 0.1536 1.1616 0.032 Uiso 1 1 calc R
C6 C -0.12441(13) 0.13405(10) 1.08379(8) 0.0264(3) Uani 1 1 d .
C7 C -0.15888(13) 0.14034(10) 0.99209(8) 0.0241(2) Uani 1 1 d .
H7 H -0.2485 0.1255 0.9797 0.029 Uiso 1 1 calc R
O8 O 0.16615(9) 0.22250(8) 0.86520(6) 0.02648(19) Uani 1 1 d .
H8 H 0.1245 0.2417 0.8158 0.04 Uiso 1 1 calc R
C9 C -0.22965(16) 0.09951(13) 1.16240(9) 0.0369(3) Uani 1 1 d .
H9A H -0.3235 0.1114 1.1383 0.055 Uiso 1 1 calc R
H9B H -0.2273 0.1466 1.208 0.055 Uiso 1 1 calc R
H9C H -0.2051 0.0185 1.1909 0.055 Uiso 1 1 calc R
C10 C 0.26021(13) 0.21169(11) 1.04762(9) 0.0269(3) Uani 1 1 d .
C11 C 0.36902(14) 0.11396(12) 1.01991(11) 0.0355(3) Uani 1 1 d .
H11A H 0.3624 0.1154 0.9547 0.053 Uiso 1 1 calc R
H11B H 0.3493 0.0395 1.0555 0.053 Uiso 1 1 calc R
H11C H 0.4631 0.1262 1.0323 0.053 Uiso 1 1 calc R
C12 C 0.28036(16) 0.20644(13) 1.15210(10) 0.0371(3) Uani 1 1 d .
H12A H 0.3738 0.2236 1.1607 0.056 Uiso 1 1 calc R
H12B H 0.2693 0.1295 1.187 0.056 Uiso 1 1 calc R
H12C H 0.2105 0.2629 1.1736 0.056 Uiso 1 1 calc R
C13 C 0.28729(13) 0.33413(11) 0.99553(9) 0.0262(3) Uani 1 1 d .
C14 C 0.40699(15) 0.35505(13) 0.93881(10) 0.0355(3) Uani 1 1 d .
H14 H 0.4721 0.2922 0.9281 0.043 Uiso 1 1 calc R
C15 C 0.43091(16) 0.46799(14) 0.89803(11) 0.0422(3) Uani 1 1 d .
H15 H 0.5119 0.4801 0.8605 0.051 Uiso 1 1 calc R
C16 C 0.33567(16) 0.56262(13) 0.91260(11) 0.0397(3) Uani 1 1 d .
H16 H 0.3522 0.6383 0.8852 0.048 Uiso 1 1 calc R
C17 C 0.21540(15) 0.54384(12) 0.96836(10) 0.0351(3) Uani 1 1 d .
H17 H 0.1504 0.6071 0.9784 0.042 Uiso 1 1 calc R
C18 C 0.19166(14) 0.43093(11) 1.00931(9) 0.0296(3) Uani 1 1 d .
H18 H 0.1105 0.4193 1.0467 0.036 Uiso 1 1 calc R
C21 C -0.08439(12) 0.25242(10) 0.65616(8) 0.0207(2) Uani 1 1 d .
H21A H -0.0911 0.3269 0.6123 0.025 Uiso 1 1 calc R
H21B H -0.169 0.217 0.6515 0.025 Uiso 1 1 calc R
C22 C 0.04521(12) 0.17374(10) 0.63242(7) 0.0200(2) Uani 1 1 d .
C23 C 0.03432(13) 0.06133(10) 0.62090(8) 0.0226(2) Uani 1 1 d .
H23 H -0.0551 0.0372 0.6239 0.027 Uiso 1 1 calc R
C24 C 0.15309(13) -0.01558(10) 0.60516(8) 0.0235(2) Uani 1 1 d .
C25 C 0.28577(12) 0.02169(10) 0.60535(8) 0.0225(2) Uani 1 1 d .
H25 H 0.3665 -0.0302 0.5972 0.027 Uiso 1 1 calc R
C26 C 0.30344(12) 0.13289(10) 0.61717(8) 0.0204(2) Uani 1 1 d .
C27 C 0.17929(12) 0.21118(10) 0.62679(8) 0.0198(2) Uani 1 1 d .
C28 C 0.14091(15) -0.13817(11) 0.59525(10) 0.0313(3) Uani 1 1 d .
H28A H 0.1515 -0.1902 0.655 0.047 Uiso 1 1 calc R
H28B H 0.214 -0.1623 0.5527 0.047 Uiso 1 1 calc R
H28C H 0.0494 -0.1402 0.5717 0.047 Uiso 1 1 calc R
O29 O 0.19448(9) 0.32346(7) 0.63084(6) 0.02457(19) Uani 1 1 d .
H29 H 0.1172 0.3582 0.6435 0.037 Uiso 1 1 calc R
C30 C 0.45227(12) 0.16784(10) 0.62127(8) 0.0227(2) Uani 1 1 d .
C31 C 0.56835(13) 0.06105(11) 0.62649(9) 0.0292(3) Uani 1 1 d .
H31A H 0.5506 0.0025 0.6806 0.044 Uiso 1 1 calc R
H31B H 0.6598 0.0849 0.6306 0.044 Uiso 1 1 calc R
H31C H 0.5669 0.0293 0.5715 0.044 Uiso 1 1 calc R
C32 C 0.46288(14) 0.21415(13) 0.71126(9) 0.0325(3) Uani 1 1 d .
H32A H 0.4061 0.2892 0.706 0.049 Uiso 1 1 calc R
H32B H 0.5602 0.2216 0.7199 0.049 Uiso 1 1 calc R
H32C H 0.4289 0.1604 0.7637 0.049 Uiso 1 1 calc R
C33 C 0.48614(12) 0.25525(10) 0.53189(9) 0.0240(2) Uani 1 1 d .
C34 C 0.44118(13) 0.24357(11) 0.44593(9) 0.0291(3) Uani 1 1 d .
H34 H 0.3827 0.1874 0.444 0.035 Uiso 1 1 calc R
C35 C 0.48207(15) 0.31431(13) 0.36304(10) 0.0376(3) Uani 1 1 d .
H35 H 0.4517 0.3044 0.3065 0.045 Uiso 1 1 calc R
C36 C 0.56754(15) 0.39909(13) 0.36453(11) 0.0419(4) Uani 1 1 d .
H36 H 0.5946 0.4468 0.3093 0.05 Uiso 1 1 calc R
C37 C 0.61231(15) 0.41222(12) 0.44872(12) 0.0396(3) Uani 1 1 d .
H37 H 0.6698 0.4693 0.4502 0.048 Uiso 1 1 calc R
C38 C 0.57248(13) 0.34088(11) 0.53183(10) 0.0309(3) Uani 1 1 d .
H38 H 0.6041 0.3507 0.588 0.037 Uiso 1 1 calc R
N41 N -0.07555(10) 0.27143(8) 0.75216(6) 0.0195(2) Uani 1 1 d .
C42 C -0.17580(12) 0.37092(10) 0.77164(8) 0.0240(2) Uani 1 1 d .
H42A H -0.1595 0.3823 0.8335 0.029 Uiso 1 1 calc R
H42B H -0.2719 0.3524 0.7715 0.029 Uiso 1 1 calc R
C43 C -0.16290(12) 0.48414(10) 0.70174(9) 0.0256(3) Uani 1 1 d .
H43A H -0.2127 0.4837 0.6461 0.031 Uiso 1 1 calc R
H43B H -0.2091 0.5492 0.7281 0.031 Uiso 1 1 calc R
N44 N -0.01530(11) 0.50270(8) 0.67543(7) 0.0245(2) Uani 1 1 d .
C45 C -0.01668(16) 0.60260(12) 0.59666(10) 0.0361(3) Uani 1 1 d .
H45A H -0.0629 0.5865 0.5453 0.054 Uiso 1 1 calc R
H45B H 0.0792 0.6157 0.5782 0.054 Uiso 1 1 calc R
H45C H -0.0672 0.6711 0.6149 0.054 Uiso 1 1 calc R
C46 C 0.05816(14) 0.52488(12) 0.75363(10) 0.0326(3) Uani 1 1 d .
H46A H 0.0097 0.5935 0.7728 0.049 Uiso 1 1 calc R
H46B H 0.1542 0.5367 0.7345 0.049 Uiso 1 1 calc R
H46C H 0.0587 0.4589 0.8048 0.049 Uiso 1 1 calc R

loop_
_atom_site_aniso_label
_atom_site_aniso_U_11
_atom_site_aniso_U_22
_atom_site_aniso_U_33
_atom_site_aniso_U_23
_atom_site_aniso_U_13
_atom_site_aniso_U_12
C1 0.0225(6) 0.0218(5) 0.0220(6) -0.0032(4) 0.0000(4) -0.0060(4)
C2 0.0239(6) 0.0174(5) 0.0216(6) -0.0029(4) -0.0002(4) -0.0006(4)
C3 0.0216(6) 0.0200(5) 0.0227(6) -0.0050(4) 0.0011(4) 0.0004(4)
C4 0.0251(6) 0.0191(5) 0.0245(6) -0.0055(4) -0.0039(5) 0.0035(4)
C5 0.0343(7) 0.0234(6) 0.0193(6) -0.0031(4) -0.0040(5) 0.0026(5)
C6 0.0311(6) 0.0228(6) 0.0222(6) -0.0007(5) 0.0017(5) 0.0001(5)
C7 0.0244(6) 0.0210(5) 0.0254(6) -0.0018(4) 0.0000(5) -0.0026(4)
O8 0.0216(4) 0.0368(5) 0.0219(4) -0.0075(4) 0.0011(3) -0.0050(4)
C9 0.0389(8) 0.0436(8) 0.0244(6) 0.0003(6) 0.0044(6) -0.0060(6)
C10 0.0259(6) 0.0262(6) 0.0290(6) -0.0092(5) -0.0085(5) 0.0039(5)
C11 0.0282(7) 0.0301(7) 0.0493(8) -0.0151(6) -0.0114(6) 0.0072(5)
C12 0.0403(8) 0.0382(7) 0.0333(7) -0.0086(6) -0.0155(6) 0.0010(6)
C13 0.0238(6) 0.0286(6) 0.0284(6) -0.0112(5) -0.0082(5) -0.0002(5)
C14 0.0289(7) 0.0390(7) 0.0389(8) -0.0129(6) -0.0012(6) 0.0015(6)
C15 0.0338(7) 0.0499(9) 0.0430(8) -0.0075(7) 0.0021(6) -0.0105(6)
C16 0.0426(8) 0.0337(7) 0.0433(8) -0.0033(6) -0.0098(6) -0.0110(6)
C17 0.0360(7) 0.0276(6) 0.0430(8) -0.0113(6) -0.0098(6) 0.0003(5)
C18 0.0259(6) 0.0306(6) 0.0340(7) -0.0118(5) -0.0043(5) -0.0001(5)
C21 0.0187(5) 0.0229(5) 0.0209(5) -0.0047(4) -0.0022(4) -0.0034(4)
C22 0.0211(5) 0.0225(5) 0.0162(5) -0.0037(4) -0.0014(4) -0.0026(4)
C23 0.0233(6) 0.0253(6) 0.0211(5) -0.0051(4) -0.0023(4) -0.0080(4)
C24 0.0307(6) 0.0214(5) 0.0194(5) -0.0056(4) -0.0013(5) -0.0051(5)
C25 0.0242(6) 0.0227(5) 0.0199(5) -0.0055(4) 0.0022(4) -0.0004(4)
C26 0.0205(5) 0.0237(5) 0.0171(5) -0.0040(4) 0.0012(4) -0.0039(4)
C27 0.0228(6) 0.0206(5) 0.0173(5) -0.0057(4) 0.0003(4) -0.0043(4)
C28 0.0359(7) 0.0244(6) 0.0364(7) -0.0109(5) -0.0030(6) -0.0051(5)
O29 0.0200(4) 0.0206(4) 0.0344(5) -0.0090(3) 0.0034(3) -0.0039(3)
C30 0.0184(5) 0.0257(6) 0.0243(6) -0.0065(5) 0.0005(4) -0.0029(4)
C31 0.0214(6) 0.0287(6) 0.0351(7) -0.0027(5) -0.0017(5) -0.0008(5)
C32 0.0246(6) 0.0467(8) 0.0301(7) -0.0145(6) -0.0008(5) -0.0083(5)
C33 0.0174(5) 0.0227(6) 0.0302(6) -0.0053(5) 0.0036(4) 0.0008(4)
C34 0.0245(6) 0.0317(6) 0.0297(6) -0.0050(5) 0.0027(5) -0.0023(5)
C35 0.0304(7) 0.0450(8) 0.0304(7) 0.0003(6) 0.0041(5) 0.0041(6)
C36 0.0316(7) 0.0366(7) 0.0457(9) 0.0097(6) 0.0118(6) 0.0027(6)
C37 0.0263(7) 0.0268(7) 0.0617(10) -0.0032(6) 0.0106(6) -0.0032(5)
C38 0.0227(6) 0.0261(6) 0.0435(8) -0.0081(5) 0.0020(5) -0.0017(5)
N41 0.0198(5) 0.0195(4) 0.0189(5) -0.0038(4) 0.0001(4) -0.0019(4)
C42 0.0198(5) 0.0248(6) 0.0273(6) -0.0079(5) 0.0026(4) -0.0006(4)
C43 0.0220(6) 0.0223(6) 0.0318(6) -0.0065(5) -0.0017(5) 0.0013(4)
N44 0.0243(5) 0.0214(5) 0.0281(5) -0.0052(4) 0.0001(4) -0.0036(4)
C45 0.0422(8) 0.0258(6) 0.0381(8) -0.0005(5) 0.0008(6) -0.0070(6)
C46 0.0300(7) 0.0340(7) 0.0372(7) -0.0143(6) -0.0029(5) -0.0047(5)

loop_
_atom_type_symbol
_atom_type_description
_atom_type_scat_dispersion_real
_atom_type_scat_dispersion_imag
_atom_type_scat_source
C C 0.0033 0.0016 'International Tables Vol C Tables 4.2.6.8 and 6.1.1.4'
H H 0 0 'International Tables Vol C Tables 4.2.6.8 and 6.1.1.4'
N N 0.0061 0.0033 'International Tables Vol C Tables 4.2.6.8 and 6.1.1.4'
O O 0.0106 0.006 'International Tables Vol C Tables 4.2.6.8 and 6.1.1.4'

loop_
_geom_angle_atom_site_label_1
_geom_angle_atom_site_label_2
_geom_angle_atom_site_label_3
_geom_angle
N41 C1 C2 113.19(9)
N41 C1 H1A 108.9
C2 C1 H1A 108.9
N41 C1 H1B 108.9
C2 C1 H1B 108.9
H1A C1 H1B 107.8
C7 C2 C3 119.07(11)
C7 C2 C1 120.44(10)
C3 C2 C1 120.40(10)
O8 C3 C2 119.84(10)
O8 C3 C4 118.77(10)
C2 C3 C4 121.38(11)
C5 C4 C3 116.96(11)
C5 C4 C10 122.83(11)
C3 C4 C10 120.17(11)
C6 C5 C4 122.95(11)
C6 C5 H5 118.5
C4 C5 H5 118.5
C7 C6 C5 117.98(11)
C7 C6 C9 120.24(12)
C5 C6 C9 121.77(11)
C2 C7 C6 121.63(11)
C2 C7 H7 119.2
C6 C7 H7 119.2
C3 O8 H8 109.5
C6 C9 H9A 109.5
C6 C9 H9B 109.5
H9A C9 H9B 109.5
C6 C9 H9C 109.5
H9A C9 H9C 109.5
H9B C9 H9C 109.5
C13 C10 C11 112.59(11)
C13 C10 C4 110.66(9)
C11 C10 C4 108.38(10)
C13 C10 C12 106.76(10)
C11 C10 C12 106.46(10)
C4 C10 C12 111.96(11)
C10 C11 H11A 109.5
C10 C11 H11B 109.5
H11A C11 H11B 109.5
C10 C11 H11C 109.5
H11A C11 H11C 109.5
H11B C11 H11C 109.5
C10 C12 H12A 109.5
C10 C12 H12B 109.5
H12A C12 H12B 109.5
C10 C12 H12C 109.5
H12A C12 H12C 109.5
H12B C12 H12C 109.5
C14 C13 C18 117.62(12)
C14 C13 C10 123.35(11)
C18 C13 C10 118.93(11)
C15 C14 C13 121.07(13)
C15 C14 H14 119.5
C13 C14 H14 119.5
C16 C15 C14 120.57(14)
C16 C15 H15 119.7
C14 C15 H15 119.7
C15 C16 C17 119.35(13)
C15 C16 H16 120.3
C17 C16 H16 120.3
C16 C17 C18 120.08(13)
C16 C17 H17 120
C18 C17 H17 120
C17 C18 C13 121.31(13)
C17 C18 H18 119.3
C13 C18 H18 119.3
N41 C21 C22 109.92(9)
N41 C21 H21A 109.7
C22 C21 H21A 109.7
N41 C21 H21B 109.7
C22 C21 H21B 109.7
H21A C21 H21B 108.2
C23 C22 C27 119.42(10)
C23 C22 C21 120.56(10)
C27 C22 C21 119.92(10)
C24 C23 C22 121.72(11)
C24 C23 H23 119.1
C22 C23 H23 119.1
C23 C24 C25 117.56(10)
C23 C24 C28 121.46(11)
C25 C24 C28 120.83(11)
C26 C25 C24 123.27(11)
C26 C25 H25 118.4
C24 C25 H25 118.4
C25 C26 C27 117.28(10)
C25 C26 C30 121.23(10)
C27 C26 C30 121.47(10)
O29 C27 C22 121.53(10)
O29 C27 C26 118.00(10)
C22 C27 C26 120.46(10)
C24 C28 H28A 109.5
C24 C28 H28B 109.5
H28A C28 H28B 109.5
C24 C28 H28C 109.5
H28A C28 H28C 109.5
H28B C28 H28C 109.5
C27 O29 H29 109.5
C33 C30 C26 110.29(9)
C33 C30 C31 106.10(9)
C26 C30 C31 111.21(10)
C33 C30 C32 113.40(10)
C26 C30 C32 109.59(9)
C31 C30 C32 106.15(10)
C30 C31 H31A 109.5
C30 C31 H31B 109.5
H31A C31 H31B 109.5
C30 C31 H31C 109.5
H31A C31 H31C 109.5
H31B C31 H31C 109.5
C30 C32 H32A 109.5
C30 C32 H32B 109.5
H32A C32 H32B 109.5
C30 C32 H32C 109.5
H32A C32 H32C 109.5
H32B C32 H32C 109.5
C38 C33 C34 117.57(12)
C38 C33 C30 121.96(11)
C34 C33 C30 120.20(11)
C35 C34 C33 121.34(13)
C35 C34 H34 119.3
C33 C34 H34 119.3
C36 C35 C34 120.18(14)
C36 C35 H35 119.9
C34 C35 H35 119.9
C37 C36 C35 119.26(13)
C37 C36 H36 120.4
C35 C36 H36 120.4
C36 C37 C38 120.71(13)
C36 C37 H37 119.6
C38 C37 H37 119.6
C33 C38 C37 120.93(14)
C33 C38 H38 119.5
C37 C38 H38 119.5
C42 N41 C1 110.02(9)
C42 N41 C21 113.11(9)
C1 N41 C21 110.06(9)
N41 C42 C43 113.31(9)
N41 C42 H42A 108.9
C43 C42 H42A 108.9
N41 C42 H42B 108.9
C43 C42 H42B 108.9
H42A C42 H42B 107.7
N44 C43 C42 113.48(10)
N44 C43 H43A 108.9
C42 C43 H43A 108.9
N44 C43 H43B 108.9
C42 C43 H43B 108.9
H43A C43 H43B 107.7
C45 N44 C46 110.09(10)
C45 N44 C43 108.33(10)
C46 N44 C43 111.24(10)
N44 C45 H45A 109.5
N44 C45 H45B 109.5
H45A C45 H45B 109.5
N44 C45 H45C 109.5
H45A C45 H45C 109.5
H45B C45 H45C 109.5
N44 C46 H46A 109.5
N44 C46 H46B 109.5
H46A C46 H46B 109.5
N44 C46 H46C 109.5
H46A C46 H46C 109.5
H46B C46 H46C 109.5

loop_
_geom_bond_atom_site_label_1
_geom_bond_atom_site_label_2
_geom_bond_distance
C1 N41 1.4744(14)
C1 C2 1.5085(16)
C1 H1A 0.97
C1 H1B 0.97
C2 C7 1.3874(16)
C2 C3 1.3986(17)
C3 O8 1.3734(14)
C3 C4 1.4065(16)
C4 C5 1.3993(17)
C4 C10 1.5414(17)
C5 C6 1.3923(19)
C5 H5 0.93
C6 C7 1.3886(17)
C6 C9 1.5101(17)
C7 H7 0.93
O8 H8 0.82
C9 H9A 0.96
C9 H9B 0.96
C9 H9C 0.96
C10 C13 1.5343(18)
C10 C11 1.5407(17)
C10 C12 1.5442(18)
C11 H11A 0.96
C11 H11B 0.96
C11 H11C 0.96
C12 H12A 0.96
C12 H12B 0.96
C12 H12C 0.96
C13 C14 1.3897(19)
C13 C18 1.3972(17)
C14 C15 1.385(2)
C14 H14 0.93
C15 C16 1.379(2)
C15 H15 0.93
C16 C17 1.383(2)
C16 H16 0.93
C17 C18 1.3850(19)
C17 H17 0.93
C18 H18 0.93
C21 N41 1.4822(14)
C21 C22 1.5039(15)
C21 H21A 0.97
C21 H21B 0.97
C22 C23 1.3909(16)
C22 C27 1.4002(16)
C23 C24 1.3849(17)
C23 H23 0.93
C24 C25 1.3946(17)
C24 C28 1.5052(16)
C25 C26 1.3938(16)
C25 H25 0.93
C26 C27 1.4112(16)
C26 C30 1.5375(16)
C27 O29 1.3669(13)
C28 H28A 0.96
C28 H28B 0.96
C28 H28C 0.96
O29 H29 0.82
C30 C33 1.5369(16)
C30 C31 1.5442(16)
C30 C32 1.5463(17)
C31 H31A 0.96
C31 H31B 0.96
C31 H31C 0.96
C32 H32A 0.96
C32 H32B 0.96
C32 H32C 0.96
C33 C38 1.3897(18)
C33 C34 1.3959(18)
C34 C35 1.3913(18)
C34 H34 0.93
C35 C36 1.380(2)
C35 H35 0.93
C36 C37 1.377(2)
C36 H36 0.93
C37 C38 1.394(2)
C37 H37 0.93
C38 H38 0.93
N41 C42 1.4693(14)
C42 C43 1.5183(17)
C42 H42A 0.97
C42 H42B 0.97
C43 N44 1.4680(16)
C43 H43A 0.97
C43 H43B 0.97
N44 C45 1.4656(16)
N44 C46 1.4659(17)
C45 H45A 0.96
C45 H45B 0.96
C45 H45C 0.96
C46 H46A 0.96
C46 H46B 0.96
C46 H46C 0.96

loop_
_geom_hbond_atom_site_label_D
_geom_hbond_atom_site_label_H
_geom_hbond_atom_site_label_A
_geom_hbond_distance_DH
_geom_hbond_distance_HA
_geom_hbond_distance_DA
_geom_hbond_angle_DHA
O8 H8 N41 0.82 2.12 2.8351(13) 145.6
O29 H29 N44 0.82 2.09 2.8474(13) 153.4
O29 H29 N41 0.82 2.54 3.0968(12) 126.3

loop_
_geom_torsion_atom_site_label_1
_geom_torsion_atom_site_label_2
_geom_torsion_atom_site_label_3
_geom_torsion_atom_site_label_4
_geom_torsion
N41 C1 C2 C7 129.93(11)
N41 C1 C2 C3 -53.67(14)
C7 C2 C3 O8 -179.43(10)
C1 C2 C3 O8 4.13(16)
C7 C2 C3 C4 1.68(17)
C1 C2 C3 C4 -174.76(10)
O8 C3 C4 C5 -179.50(10)
C2 C3 C4 C5 -0.60(16)
O8 C3 C4 C10 -1.69(16)
C2 C3 C4 C10 177.21(10)
C3 C4 C5 C6 -0.45(17)
C10 C4 C5 C6 -178.19(11)
C4 C5 C6 C7 0.38(18)
C4 C5 C6 C9 179.07(11)
C3 C2 C7 C6 -1.77(17)
C1 C2 C7 C6 174.67(10)
C5 C6 C7 C2 0.76(17)
C9 C6 C7 C2 -177.95(11)
C5 C4 C10 C13 -123.43(12)
C3 C4 C10 C13 58.90(14)
C5 C4 C10 C11 112.66(13)
C3 C4 C10 C11 -65.02(14)
C5 C4 C10 C12 -4.46(16)
C3 C4 C10 C12 177.86(10)
C11 C10 C13 C14 -7.69(17)
C4 C10 C13 C14 -129.15(13)
C12 C10 C13 C14 108.79(14)
C11 C10 C13 C18 176.06(11)
C4 C10 C13 C18 54.60(14)
C12 C10 C13 C18 -67.47(14)
C18 C13 C14 C15 0.5(2)
C10 C13 C14 C15 -175.84(13)
C13 C14 C15 C16 -0.3(2)
C14 C15 C16 C17 -0.1(2)
C15 C16 C17 C18 0.3(2)
C16 C17 C18 C13 -0.1(2)
C14 C13 C18 C17 -0.31(19)
C10 C13 C18 C17 176.16(12)
N41 C21 C22 C23 111.78(11)
N41 C21 C22 C27 -64.72(13)
C27 C22 C23 C24 0.87(17)
C21 C22 C23 C24 -175.65(10)
C22 C23 C24 C25 2.83(17)
C22 C23 C24 C28 178.38(11)
C23 C24 C25 C26 -2.38(17)
C28 C24 C25 C26 -177.96(11)
C24 C25 C26 C27 -1.74(17)
C24 C25 C26 C30 177.21(11)
C23 C22 C27 O29 175.16(10)
C21 C22 C27 O29 -8.30(16)
C23 C22 C27 C26 -5.18(16)
C21 C22 C27 C26 171.36(10)
C25 C26 C27 O29 -174.80(10)
C30 C26 C27 O29 6.25(16)
C25 C26 C27 C22 5.52(16)
C30 C26 C27 C22 -173.42(10)
C25 C26 C30 C33 108.45(12)
C27 C26 C30 C33 -72.64(13)
C25 C26 C30 C31 -8.97(15)
C27 C26 C30 C31 169.93(10)
C25 C26 C30 C32 -126.02(12)
C27 C26 C30 C32 52.88(14)
C26 C30 C33 C38 148.80(11)
C31 C30 C33 C38 -90.66(13)
C32 C30 C33 C38 25.47(15)
C26 C30 C33 C34 -37.29(14)
C31 C30 C33 C34 83.25(13)
C32 C30 C33 C34 -160.62(11)
C38 C33 C34 C35 0.51(18)
C30 C33 C34 C35 -173.67(11)
C33 C34 C35 C36 -0.7(2)
C34 C35 C36 C37 0.4(2)
C35 C36 C37 C38 0.1(2)
C34 C33 C38 C37 0.01(17)
C30 C33 C38 C37 174.07(11)
C36 C37 C38 C33 -0.33(19)
C2 C1 N41 C42 -66.04(12)
C2 C1 N41 C21 168.66(9)
C22 C21 N41 C42 164.16(9)
C22 C21 N41 C1 -72.33(11)
C1 N41 C42 C43 -177.75(9)
C21 N41 C42 C43 -54.21(13)
N41 C42 C43 N44 -41.38(14)
C42 C43 N44 C45 170.23(10)
C42 C43 N44 C46 -68.64(13)
